data_7718176
loop_
_publ_author_name
'Meyer, Felix'
'Demeshko, Serhiy'
'Golz, Christopher'
'Townrow, Oliver P. E.'
'Fischer, Malte'

_publ_section_title
;
 Isolation of the parent triplet titanocene <i>via</i> NHC stabilisation.
;
_journal_issue 20
_journal_name_full 'Dalton transactions (Cambridge, England : 2003)'
_journal_page_first 8035
_journal_page_last 8040
_journal_paper_doi 10.1039/d5dt00480b
_journal_volume 54
_journal_year 2025
_chemical_formula_moiety 'C26 H42 N2 Si2 Zr'
_chemical_formula_sum 'C26 H42 N2 Si2 Zr'
_chemical_formula_weight 530.01
_space_group_crystal_system triclinic
_space_group_IT_number 2
_space_group_name_Hall '-P 1'
_space_group_name_H-M_alt 'P -1'
_atom_sites_solution_hydrogens geom
_atom_sites_solution_primary dual
_audit_creation_date 2024-06-11
_audit_creation_method
;FinalCif V138 by Daniel Kratzert, Freiburg 2024, 
https://dkratzert.de/finalcif.html
;
_audit_update_record
;
2025-01-23 deposited with the CCDC.	2025-02-28 downloaded from the CCDC.
;
_cell_angle_alpha 68.935(2)
_cell_angle_beta 70.603(2)
_cell_angle_gamma 86.6360(10)
_cell_formula_units_Z 2
_cell_length_a 10.0604(5)
_cell_length_b 12.2719(6)
_cell_length_c 12.7261(5)
_cell_measurement_reflns_used 9699
_cell_measurement_temperature 100.00
_cell_measurement_theta_max 32.551
_cell_measurement_theta_min 2.585
_cell_volume 1379.66(11)
_computing_cell_refinement 'SAINT V8.40B (?, 2016)'
_computing_data_collection 'Bruker BIS 8.5.1.2 Release/2023-09-07 and APEX5 2023.9-2'
_computing_data_reduction 'SAINT V8.40B (?, 2016)'
_computing_molecular_graphics 'Olex2 1.5 (Dolomanov et al., 2009)'
_computing_publication_material 'Olex2 1.5 (Dolomanov et al., 2009)'
_computing_structure_refinement 'XL  (Sheldrick, 2008)'
_computing_structure_solution 'XT  (Sheldrick, 2015)'
_diffrn_ambient_environment N~2~
_diffrn_ambient_temperature 100.00
_diffrn_detector CPAD
_diffrn_detector_area_resol_mean 7.41
_diffrn_detector_type 'Bruker PHOTON III'
_diffrn_measured_fraction_theta_full 0.999
_diffrn_measured_fraction_theta_max 0.994
_diffrn_measurement_device 'four-circle diffractometer'
_diffrn_measurement_device_type 'Bruker D8 VENTURE dual wavelength Mo/Ag'
_diffrn_measurement_method '\w and \f scans'
_diffrn_measurement_specimen_support 'MiTeGen micromount'
_diffrn_radiation_monochromator 'mirror optics'
_diffrn_radiation_probe x-ray
_diffrn_radiation_type MoK\a
_diffrn_radiation_wavelength 0.71073
_diffrn_reflns_av_R_equivalents 0.0172
_diffrn_reflns_av_unetI/netI 0.0097
_diffrn_reflns_Laue_measured_fraction_full 0.999
_diffrn_reflns_Laue_measured_fraction_max 0.994
_diffrn_reflns_limit_h_max 15
_diffrn_reflns_limit_h_min -15
_diffrn_reflns_limit_k_max 18
_diffrn_reflns_limit_k_min -18
_diffrn_reflns_limit_l_max 18
_diffrn_reflns_limit_l_min -19
_diffrn_reflns_number 73994
_diffrn_reflns_point_group_measured_fraction_full 0.999
_diffrn_reflns_point_group_measured_fraction_max 0.994
_diffrn_reflns_theta_full 25.242
_diffrn_reflns_theta_max 32.603
_diffrn_reflns_theta_min 2.036
_diffrn_source 'microfocus sealed X-ray tube'
_diffrn_source_current 1.4
_diffrn_source_power 0.07
_diffrn_source_type 'Incoatec I\ms'
_diffrn_source_voltage 50.0
_diffrn_standards_number 0
_exptl_absorpt_coefficient_mu 0.501
_exptl_absorpt_correction_T_max 0.9489
_exptl_absorpt_correction_T_min 0.8939
_exptl_absorpt_correction_type numerical
_exptl_absorpt_process_details
;
SADABS-2016/2 (Bruker,2016/2) was used for absorption correction.
wR2(int) was 0.0695 before and 0.0257 after correction.
The Ratio of minimum to maximum transmission is 0.9420.
The \l/2 correction factor is Not present.
;
_exptl_crystal_colour yellow
_exptl_crystal_colour_primary yellow
_exptl_crystal_density_diffrn 1.276
_exptl_crystal_description block
_exptl_crystal_F_000 560
_exptl_crystal_size_max 0.325
_exptl_crystal_size_mid 0.285
_exptl_crystal_size_min 0.167
_refine_diff_density_max 0.634
_refine_diff_density_min -0.334
_refine_diff_density_rms 0.047
_refine_ls_extinction_method none
_refine_ls_goodness_of_fit_ref 1.064
_refine_ls_hydrogen_treatment constr
_refine_ls_matrix_type full
_refine_ls_number_parameters 291
_refine_ls_number_reflns 10029
_refine_ls_number_restraints 0
_refine_ls_restrained_S_all 1.064
_refine_ls_R_factor_all 0.0171
_refine_ls_R_factor_gt 0.0167
_refine_ls_shift/su_max 0.005
_refine_ls_shift/su_mean 0.000
_refine_ls_structure_factor_coef Fsqd
_refine_ls_weighting_details 'w=1/[\s^2^(Fo^2^)+(0.0236P)^2^+0.4056P] where P=(Fo^2^+2Fc^2^)/3'
_refine_ls_weighting_scheme calc
_refine_ls_wR_factor_gt 0.0475
_refine_ls_wR_factor_ref 0.0478
_reflns_Friedel_coverage 0.000
_reflns_number_gt 9791
_reflns_number_total 10029
_reflns_threshold_expression 'I > 2\s(I)'
_cod_data_source_file d5dt00480b3.cif
_cod_data_source_block mo_2345_cg_0m
_cod_depositor_comments 'Adding full bibliography for 7718175--7718178.cif.'
_cod_database_code 7718176
_olex2_refinement_description
;
1. Fixed Uiso
 At 1.2 times of:
  All C(H) groups, All C(H,H,H,H,H,H) groups
 At 1.5 times of:
  All C(H,H,H) groups
2. Others
 Sof(H4D)=Sof(H4E)=Sof(H4F)=1-FVAR(1)
 Sof(H4A)=Sof(H4B)=Sof(H4C)=FVAR(1)
3.a Ternary CH refined with riding coordinates:
 C24(H24)
3.b Aromatic/amide H refined with riding coordinates:
 C9(H9), C10(H10), C11(H11), C12(H12), C13(H13), C14(H14), C15(H15), C16(H16),
 C17(H17), C18(H18), C19(H19)
3.c Disordered Me refined as rotating group:
 C4(H4A,H4B,H4C,H4D,H4E,H4F)
3.d Idealised Me refined as rotating group:
 C3(H3A,H3B,H3C), C5(H5A,H5B,H5C), C6(H6A,H6B,H6C), C7(H7A,H7B,H7C), C8(H8A,
 H8B,H8C), C20(H20A,H20B,H20C), C23(H23A,H23B,H23C), C25(H25A,H25B,H25C),
 C26(H26A,H26B,H26C)
;
_olex2_submission_special_instructions 'No special instructions were received'
_shelx_shelxl_version_number 2018/3
_shelx_space_group_comment
;
The symmetry employed for this shelxl refinement is uniquely defined
by the following loop, which should always be used as a source of
symmetry information in preference to the above space-group names.
They are only intended as comments.
;
_shelx_estimated_absorpt_t_min 0.854
_shelx_estimated_absorpt_t_max 0.921
_diffrn_measurement_ambient_temperature_device_make 'Oxford Cryostream 800'

loop_
_space_group_symop_operation_xyz
'x, y, z'
'-x, -y, -z'

loop_
_atom_site_label
_atom_site_type_symbol
_atom_site_fract_x
_atom_site_fract_y
_atom_site_fract_z
_atom_site_U_iso_or_equiv
_atom_site_adp_type
_atom_site_occupancy
_atom_site_site_symmetry_order
_atom_site_calc_flag
_atom_site_refinement_flags_posn
_atom_site_refinement_flags_adp
_atom_site_refinement_flags_occupancy
_atom_site_disorder_assembly
_atom_site_disorder_group
Zr1 Zr 0.25026(2) 0.28347(2) 0.75321(2) 0.01017(2) Uani 1 1 d . . . . .
Si1 Si 0.59148(2) 0.23735(2) 0.86233(2) 0.01248(4) Uani 1 1 d . . . . .
Si2 Si 0.20104(2) 0.30168(2) 1.05567(2) 0.01578(4) Uani 1 1 d . . . . .
N1 N 0.42773(6) 0.25377(5) 0.58504(5) 0.01298(10) Uani 1 1 d . . . . .
N2 N 0.63027(6) 0.20278(6) 0.48287(5) 0.01366(10) Uani 1 1 d . . . . .
C1 C 0.41710(7) 0.26133(6) 0.84393(6) 0.01337(11) Uani 1 1 d . . . . .
C2 C 0.29507(7) 0.28120(6) 0.91356(6) 0.01353(11) Uani 1 1 d . . . . .
C3 C 0.72159(8) 0.35874(7) 0.74203(7) 0.01912(13) Uani 1 1 d . . . . .
H3A H 0.717817 0.365950 0.663858 0.029 Uiso 1 1 calc R U . . .
H3B H 0.817020 0.341031 0.744481 0.029 Uiso 1 1 calc R U . . .
H3C H 0.697762 0.432507 0.755047 0.029 Uiso 1 1 calc R U . . .
C4 C 0.65343(8) 0.09245(7) 0.85266(7) 0.01855(13) Uani 1 1 d . . . . .
H4A H 0.598332 0.028926 0.925174 0.022 Uiso 0.649(13) 1 calc R U P . .
H4B H 0.753659 0.088884 0.844917 0.022 Uiso 0.649(13) 1 calc R U P . .
H4C H 0.640547 0.084085 0.782837 0.022 Uiso 0.649(13) 1 calc R U P . .
H4D H 0.730027 0.105671 0.776778 0.022 Uiso 0.351(13) 1 calc R U P . .
H4E H 0.574699 0.045713 0.857035 0.022 Uiso 0.351(13) 1 calc R U P . .
H4F H 0.687812 0.050512 0.919115 0.022 Uiso 0.351(13) 1 calc R U P . .
C5 C 0.59553(9) 0.23548(8) 1.00934(7) 0.02045(14) Uani 1 1 d . . . . .
H5A H 0.560347 0.308112 1.020475 0.031 Uiso 1 1 calc R U . . .
H5B H 0.692760 0.228868 1.010159 0.031 Uiso 1 1 calc R U . . .
H5C H 0.535592 0.168466 1.074151 0.031 Uiso 1 1 calc R U . . .
C6 C 0.27338(11) 0.43684(9) 1.06046(10) 0.02875(18) Uani 1 1 d . . . . .
H6A H 0.372880 0.429069 1.054501 0.043 Uiso 1 1 calc R U . . .
H6B H 0.219511 0.446709 1.135905 0.043 Uiso 1 1 calc R U . . .
H6C H 0.265490 0.505257 0.993489 0.043 Uiso 1 1 calc R U . . .
C7 C 0.20417(10) 0.17437(9) 1.19138(8) 0.02642(17) Uani 1 1 d . . . . .
H7A H 0.161828 0.103839 1.192576 0.040 Uiso 1 1 calc R U . . .
H7B H 0.150234 0.190522 1.263358 0.040 Uiso 1 1 calc R U . . .
H7C H 0.302067 0.162215 1.189158 0.040 Uiso 1 1 calc R U . . .
C8 C 0.00810(9) 0.31845(8) 1.07589(8) 0.02342(15) Uani 1 1 d . . . . .
H8A H -0.002290 0.382222 1.006356 0.035 Uiso 1 1 calc R U . . .
H8B H -0.038340 0.336498 1.148076 0.035 Uiso 1 1 calc R U . . .
H8C H -0.035632 0.245361 1.083764 0.035 Uiso 1 1 calc R U . . .
C9 C 0.17310(9) 0.09154(7) 0.74262(8) 0.02000(14) Uani 1 1 d . . . . .
H9 H 0.222614 0.070081 0.675921 0.024 Uiso 1 1 calc R U . . .
C10 C 0.05435(8) 0.15848(7) 0.75265(8) 0.02047(14) Uani 1 1 d . . . . .
H10 H 0.009729 0.190292 0.694060 0.025 Uiso 1 1 calc R U . . .
C11 C 0.01313(8) 0.17002(7) 0.86583(7) 0.01919(13) Uani 1 1 d . . . . .
H11 H -0.063424 0.211792 0.896047 0.023 Uiso 1 1 calc R U . . .
C12 C 0.10541(8) 0.10879(7) 0.92567(7) 0.01808(13) Uani 1 1 d . . . . .
H12 H 0.100724 0.100605 1.003963 0.022 Uiso 1 1 calc R U . . .
C13 C 0.20623(8) 0.06162(7) 0.84887(7) 0.01877(13) Uani 1 1 d . . . . .
H13 H 0.282532 0.017707 0.865599 0.023 Uiso 1 1 calc R U . . .
C14 C 0.29181(9) 0.47875(7) 0.57331(7) 0.01893(13) Uani 1 1 d . . . . .
H14 H 0.355995 0.483603 0.497401 0.023 Uiso 1 1 calc R U . . .
C15 C 0.32653(8) 0.50218(6) 0.66211(7) 0.01769(13) Uani 1 1 d . . . . .
H15 H 0.418000 0.524326 0.657074 0.021 Uiso 1 1 calc R U . . .
C16 C 0.20068(8) 0.48678(6) 0.76005(7) 0.01709(12) Uani 1 1 d . . . . .
H16 H 0.192482 0.498129 0.831904 0.021 Uiso 1 1 calc R U . . .
C17 C 0.08954(8) 0.45160(7) 0.73227(7) 0.01824(13) Uani 1 1 d . . . . .
H17 H -0.006375 0.434097 0.782621 0.022 Uiso 1 1 calc R U . . .
C18 C 0.14592(9) 0.44693(7) 0.61607(7) 0.01949(13) Uani 1 1 d . . . . .
H18 H 0.094678 0.426129 0.574601 0.023 Uiso 1 1 calc R U . . .
C19 C 0.55755(7) 0.22567(6) 0.58202(6) 0.01333(11) Uani 1 1 d . . . . .
H19 H 0.595169 0.222016 0.642420 0.016 Uiso 1 1 calc R U . . .
C20 C 0.28880(9) 0.27948(8) 0.44321(7) 0.01979(14) Uani 1 1 d . . . . .
H20A H 0.204079 0.241597 0.511355 0.030 Uiso 1 1 calc R U . . .
H20B H 0.295907 0.252257 0.378083 0.030 Uiso 1 1 calc R U . . .
H20C H 0.282619 0.364543 0.415918 0.030 Uiso 1 1 calc R U . . .
C21 C 0.41652(8) 0.24904(6) 0.48019(6) 0.01426(11) Uani 1 1 d . . . . .
C22 C 0.54110(8) 0.21671(7) 0.41711(6) 0.01503(12) Uani 1 1 d . . . . .
C23 C 0.58548(10) 0.20170(9) 0.29949(8) 0.02593(17) Uani 1 1 d . . . . .
H23A H 0.663786 0.259071 0.242567 0.039 Uiso 1 1 calc R U . . .
H23B H 0.505711 0.213699 0.269518 0.039 Uiso 1 1 calc R U . . .
H23C H 0.616156 0.122466 0.309005 0.039 Uiso 1 1 calc R U . . .
C24 C 0.77425(8) 0.16303(7) 0.45260(7) 0.01727(13) Uani 1 1 d . . . . .
H24 H 0.811403 0.181621 0.364350 0.021 Uiso 1 1 calc R U . . .
C25 C 0.87173(9) 0.22755(8) 0.48303(9) 0.02408(16) Uani 1 1 d . . . . .
H25A H 0.840740 0.207377 0.569743 0.036 Uiso 1 1 calc R U . . .
H25B H 0.868956 0.312118 0.443808 0.036 Uiso 1 1 calc R U . . .
H25C H 0.968463 0.204834 0.455189 0.036 Uiso 1 1 calc R U . . .
C26 C 0.76981(11) 0.03092(8) 0.51363(9) 0.02709(17) Uani 1 1 d . . . . .
H26A H 0.742429 0.010785 0.600152 0.041 Uiso 1 1 calc R U . . .
H26B H 0.863400 0.003459 0.484031 0.041 Uiso 1 1 calc R U . . .
H26C H 0.700734 -0.006602 0.496009 0.041 Uiso 1 1 calc R U . . .

loop_
_atom_site_aniso_label
_atom_site_aniso_U_11
_atom_site_aniso_U_22
_atom_site_aniso_U_33
_atom_site_aniso_U_23
_atom_site_aniso_U_13
_atom_site_aniso_U_12
Zr1 0.00833(3) 0.01076(3) 0.01115(3) -0.00422(2) -0.00260(2) 0.00057(2)
Si1 0.01089(8) 0.01606(8) 0.01215(8) -0.00668(7) -0.00436(6) 0.00195(6)
Si2 0.01562(9) 0.01894(9) 0.01377(8) -0.00912(7) -0.00312(7) 0.00429(7)
N1 0.0127(2) 0.0155(2) 0.0122(2) -0.0065(2) -0.00448(19) 0.00133(19)
N2 0.0136(2) 0.0169(3) 0.0111(2) -0.0066(2) -0.00353(19) 0.0029(2)
C1 0.0117(3) 0.0157(3) 0.0141(3) -0.0068(2) -0.0047(2) 0.0017(2)
C2 0.0129(3) 0.0149(3) 0.0133(3) -0.0065(2) -0.0036(2) 0.0015(2)
C3 0.0172(3) 0.0201(3) 0.0194(3) -0.0057(3) -0.0064(3) -0.0022(3)
C4 0.0183(3) 0.0177(3) 0.0195(3) -0.0075(3) -0.0057(3) 0.0042(2)
C5 0.0194(3) 0.0300(4) 0.0168(3) -0.0121(3) -0.0087(3) 0.0051(3)
C6 0.0288(4) 0.0299(4) 0.0367(5) -0.0236(4) -0.0102(4) 0.0050(3)
C7 0.0299(4) 0.0305(4) 0.0153(3) -0.0078(3) -0.0050(3) 0.0097(3)
C8 0.0166(3) 0.0298(4) 0.0222(4) -0.0125(3) -0.0017(3) 0.0063(3)
C9 0.0205(3) 0.0174(3) 0.0227(3) -0.0096(3) -0.0046(3) -0.0042(3)
C10 0.0165(3) 0.0223(3) 0.0233(3) -0.0067(3) -0.0080(3) -0.0049(3)
C11 0.0118(3) 0.0199(3) 0.0220(3) -0.0060(3) -0.0018(2) -0.0034(2)
C12 0.0172(3) 0.0158(3) 0.0165(3) -0.0025(2) -0.0025(2) -0.0045(2)
C13 0.0190(3) 0.0126(3) 0.0226(3) -0.0047(3) -0.0058(3) -0.0010(2)
C14 0.0217(3) 0.0145(3) 0.0150(3) -0.0024(2) -0.0029(3) 0.0035(2)
C15 0.0166(3) 0.0124(3) 0.0203(3) -0.0043(2) -0.0031(3) -0.0005(2)
C16 0.0185(3) 0.0137(3) 0.0187(3) -0.0071(2) -0.0048(3) 0.0039(2)
C17 0.0145(3) 0.0166(3) 0.0215(3) -0.0060(3) -0.0051(3) 0.0051(2)
C18 0.0217(3) 0.0175(3) 0.0206(3) -0.0057(3) -0.0107(3) 0.0058(3)
C19 0.0128(3) 0.0168(3) 0.0114(3) -0.0068(2) -0.0035(2) 0.0021(2)
C20 0.0196(3) 0.0257(4) 0.0197(3) -0.0105(3) -0.0114(3) 0.0046(3)
C21 0.0159(3) 0.0157(3) 0.0130(3) -0.0061(2) -0.0062(2) 0.0010(2)
C22 0.0173(3) 0.0177(3) 0.0120(3) -0.0069(2) -0.0056(2) 0.0018(2)
C23 0.0265(4) 0.0406(5) 0.0174(3) -0.0175(3) -0.0089(3) 0.0079(3)
C24 0.0151(3) 0.0228(3) 0.0144(3) -0.0093(3) -0.0035(2) 0.0060(2)
C25 0.0144(3) 0.0268(4) 0.0329(4) -0.0143(3) -0.0069(3) 0.0036(3)
C26 0.0297(4) 0.0213(4) 0.0357(5) -0.0152(3) -0.0139(4) 0.0100(3)

loop_
_atom_type_symbol
_atom_type_description
_atom_type_scat_dispersion_real
_atom_type_scat_dispersion_imag
_atom_type_scat_source
C C 0.0033 0.0016 'International Tables Vol C Tables 4.2.6.8 and 6.1.1.4'
H H 0.0000 0.0000 'International Tables Vol C Tables 4.2.6.8 and 6.1.1.4'
N N 0.0061 0.0033 'International Tables Vol C Tables 4.2.6.8 and 6.1.1.4'
Si Si 0.0817 0.0704 'International Tables Vol C Tables 4.2.6.8 and 6.1.1.4'
Zr Zr -2.9673 0.5597 'International Tables Vol C Tables 4.2.6.8 and 6.1.1.4'

loop_
_geom_angle_atom_site_label_1
_geom_angle_atom_site_label_2
_geom_angle_atom_site_label_3
_geom_angle
_geom_angle_site_symmetry_1
_geom_angle_site_symmetry_3
_geom_angle_publ_flag
N1 Zr1 C9 72.95(2) . . ?
N1 Zr1 C10 94.48(2) . . ?
N1 Zr1 C11 124.83(2) . . ?
N1 Zr1 C12 119.51(2) . . ?
N1 Zr1 C13 87.29(2) . . ?
N1 Zr1 C15 90.07(2) . . ?
N1 Zr1 C16 121.79(2) . . ?
N1 Zr1 C17 123.40(2) . . ?
N1 Zr1 C18 92.22(2) . . ?
C1 Zr1 N1 88.86(2) . . ?
C1 Zr1 C9 113.69(3) . . ?
C1 Zr1 C10 138.65(3) . . ?
C1 Zr1 C11 120.20(3) . . ?
C1 Zr1 C12 89.57(3) . . ?
C1 Zr1 C13 86.06(3) . . ?
C1 Zr1 C15 86.60(3) . . ?
C1 Zr1 C16 92.73(3) . . ?
C1 Zr1 C17 123.92(3) . . ?
C1 Zr1 C18 139.55(3) . . ?
C2 Zr1 N1 122.93(2) . . ?
C2 Zr1 C1 34.07(2) . . ?
C2 Zr1 C9 120.25(3) . . ?
C2 Zr1 C10 126.02(3) . . ?
C2 Zr1 C11 95.97(3) . . ?
C2 Zr1 C12 73.74(3) . . ?
C2 Zr1 C13 88.36(3) . . ?
C2 Zr1 C15 86.96(3) . . ?
C2 Zr1 C16 75.08(3) . . ?
C2 Zr1 C17 99.11(3) . . ?
C2 Zr1 C18 127.98(3) . . ?
C10 Zr1 C9 31.65(3) . . ?
C10 Zr1 C18 81.58(3) . . ?
C11 Zr1 C9 53.03(3) . . ?
C11 Zr1 C10 32.30(3) . . ?
C11 Zr1 C12 32.36(3) . . ?
C11 Zr1 C13 53.52(3) . . ?
C11 Zr1 C15 133.20(3) . . ?
C11 Zr1 C16 103.82(3) . . ?
C11 Zr1 C17 80.26(3) . . ?
C11 Zr1 C18 91.72(3) . . ?
C12 Zr1 C9 53.06(3) . . ?
C12 Zr1 C10 53.29(3) . . ?
C12 Zr1 C13 32.33(3) . . ?
C12 Zr1 C15 150.10(3) . . ?
C12 Zr1 C16 118.68(3) . . ?
C12 Zr1 C17 106.67(3) . . ?
C12 Zr1 C18 123.93(3) . . ?
C13 Zr1 C9 32.00(3) . . ?
C13 Zr1 C10 53.07(3) . . ?
C13 Zr1 C15 172.24(3) . . ?
C13 Zr1 C18 134.39(3) . . ?
C15 Zr1 C9 152.60(3) . . ?
C15 Zr1 C10 134.49(3) . . ?
C15 Zr1 C18 52.97(3) . . ?
C16 Zr1 C9 150.89(3) . . ?
C16 Zr1 C10 119.30(3) . . ?
C16 Zr1 C13 150.89(3) . . ?
C16 Zr1 C15 32.21(2) . . ?
C16 Zr1 C18 53.19(3) . . ?
C17 Zr1 C9 118.92(3) . . ?
C17 Zr1 C10 87.80(3) . . ?
C17 Zr1 C13 133.75(3) . . ?
C17 Zr1 C15 53.30(3) . . ?
C17 Zr1 C16 32.25(3) . . ?
C17 Zr1 C18 32.21(3) . . ?
C18 Zr1 C9 105.20(3) . . ?
C1 Si1 C3 109.03(3) . . ?
C1 Si1 C4 110.89(3) . . ?
C1 Si1 C5 114.05(3) . . ?
C3 Si1 C4 109.56(4) . . ?
C5 Si1 C3 107.08(4) . . ?
C5 Si1 C4 106.08(4) . . ?
C2 Si2 C6 111.34(4) . . ?
C2 Si2 C7 114.02(4) . . ?
C2 Si2 C8 110.69(4) . . ?
C6 Si2 C8 107.38(4) . . ?
C7 Si2 C6 108.42(5) . . ?
C7 Si2 C8 104.58(4) . . ?
C19 N1 Zr1 124.14(5) . . ?
C19 N1 C21 105.35(6) . . ?
C21 N1 Zr1 130.18(5) . . ?
C19 N2 C22 107.24(6) . . ?
C19 N2 C24 127.05(6) . . ?
C22 N2 C24 125.60(6) . . ?
Si1 C1 Zr1 157.86(4) . . ?
C2 C1 Zr1 70.25(4) . . ?
C2 C1 Si1 131.89(6) . . ?
Si2 C2 Zr1 138.43(4) . . ?
C1 C2 Zr1 75.68(4) . . ?
C1 C2 Si2 145.87(6) . . ?
Si1 C3 H3A 109.5 . . ?
Si1 C3 H3B 109.5 . . ?
Si1 C3 H3C 109.5 . . ?
H3A C3 H3B 109.5 . . ?
H3A C3 H3C 109.5 . . ?
H3B C3 H3C 109.5 . . ?
Si1 C4 H4A 109.5 . . ?
Si1 C4 H4B 109.5 . . ?
Si1 C4 H4C 109.5 . . ?
Si1 C4 H4D 109.5 . . ?
Si1 C4 H4E 109.5 . . ?
Si1 C4 H4F 109.5 . . ?
H4A C4 H4B 109.5 . . ?
H4A C4 H4C 109.5 . . ?
H4A C4 H4D 141.1 . . ?
H4A C4 H4E 56.3 . . ?
H4A C4 H4F 56.3 . . ?
H4B C4 H4C 109.5 . . ?
H4B C4 H4D 56.3 . . ?
H4B C4 H4E 141.1 . . ?
H4B C4 H4F 56.3 . . ?
H4C C4 H4D 56.3 . . ?
H4C C4 H4E 56.3 . . ?
H4C C4 H4F 141.1 . . ?
H4D C4 H4E 109.5 . . ?
H4D C4 H4F 109.5 . . ?
H4E C4 H4F 109.5 . . ?
Si1 C5 H5A 109.5 . . ?
Si1 C5 H5B 109.5 . . ?
Si1 C5 H5C 109.5 . . ?
H5A C5 H5B 109.5 . . ?
H5A C5 H5C 109.5 . . ?
H5B C5 H5C 109.5 . . ?
Si2 C6 H6A 109.5 . . ?
Si2 C6 H6B 109.5 . . ?
Si2 C6 H6C 109.5 . . ?
H6A C6 H6B 109.5 . . ?
H6A C6 H6C 109.5 . . ?
H6B C6 H6C 109.5 . . ?
Si2 C7 H7A 109.5 . . ?
Si2 C7 H7B 109.5 . . ?
Si2 C7 H7C 109.5 . . ?
H7A C7 H7B 109.5 . . ?
H7A C7 H7C 109.5 . . ?
H7B C7 H7C 109.5 . . ?
Si2 C8 H8A 109.5 . . ?
Si2 C8 H8B 109.5 . . ?
Si2 C8 H8C 109.5 . . ?
H8A C8 H8B 109.5 . . ?
H8A C8 H8C 109.5 . . ?
H8B C8 H8C 109.5 . . ?
Zr1 C9 H9 119.8 . . ?
C10 C9 Zr1 73.63(4) . . ?
C10 C9 H9 125.8 . . ?
C10 C9 C13 108.32(7) . . ?
C13 C9 Zr1 72.57(4) . . ?
C13 C9 H9 125.8 . . ?
Zr1 C10 H10 119.0 . . ?
C9 C10 Zr1 74.72(4) . . ?
C9 C10 H10 126.1 . . ?
C9 C10 C11 107.77(7) . . ?
C11 C10 Zr1 72.01(4) . . ?
C11 C10 H10 126.1 . . ?
Zr1 C11 H11 116.4 . . ?
C10 C11 Zr1 75.69(4) . . ?
C10 C11 H11 125.9 . . ?
C12 C11 Zr1 74.04(4) . . ?
C12 C11 C10 108.11(7) . . ?
C12 C11 H11 125.9 . . ?
Zr1 C12 H12 117.8 . . ?
C11 C12 Zr1 73.60(4) . . ?
C11 C12 H12 126.0 . . ?
C11 C12 C13 108.05(7) . . ?
C13 C12 Zr1 74.56(4) . . ?
C13 C12 H12 126.0 . . ?
Zr1 C13 H13 117.4 . . ?
C9 C13 Zr1 75.43(4) . . ?
C9 C13 H13 126.1 . . ?
C12 C13 Zr1 73.10(4) . . ?
C12 C13 C9 107.73(7) . . ?
C12 C13 H13 126.1 . . ?
Zr1 C14 H14 119.5 . . ?
C15 C14 Zr1 72.99(4) . . ?
C15 C14 H14 125.7 . . ?
C18 C14 Zr1 73.60(4) . . ?
C18 C14 H14 125.7 . . ?
C18 C14 C15 108.56(7) . . ?
Zr1 C15 H15 117.5 . . ?
C14 C15 Zr1 75.21(4) . . ?
C14 C15 H15 126.1 . . ?
C14 C15 C16 107.74(7) . . ?
C16 C15 Zr1 73.22(4) . . ?
C16 C15 H15 126.1 . . ?
Zr1 C16 H16 117.7 . . ?
C15 C16 Zr1 74.57(4) . . ?
C15 C16 H16 126.0 . . ?
C17 C16 Zr1 73.72(4) . . ?
C17 C16 C15 108.01(7) . . ?
C17 C16 H16 126.0 . . ?
Zr1 C17 H17 116.8 . . ?
C16 C17 Zr1 74.03(4) . . ?
C16 C17 H17 125.9 . . ?
C16 C17 C18 108.11(7) . . ?
C18 C17 Zr1 75.28(4) . . ?
C18 C17 H17 125.9 . . ?
Zr1 C18 H18 118.5 . . ?
C14 C18 Zr1 74.70(4) . . ?
C14 C18 C17 107.57(7) . . ?
C14 C18 H18 126.2 . . ?
C17 C18 Zr1 72.51(4) . . ?
C17 C18 H18 126.2 . . ?
N1 C19 N2 111.96(6) . . ?
N1 C19 H19 124.0 . . ?
N2 C19 H19 124.0 . . ?
H20A C20 H20B 109.5 . . ?
H20A C20 H20C 109.5 . . ?
H20B C20 H20C 109.5 . . ?
C21 C20 H20A 109.5 . . ?
C21 C20 H20B 109.5 . . ?
C21 C20 H20C 109.5 . . ?
N1 C21 C20 124.12(6) . . ?
C22 C21 N1 109.31(6) . . ?
C22 C21 C20 126.53(7) . . ?
N2 C22 C23 122.95(7) . . ?
C21 C22 N2 106.13(6) . . ?
C21 C22 C23 130.88(7) . . ?
C22 C23 H23A 109.5 . . ?
C22 C23 H23B 109.5 . . ?
C22 C23 H23C 109.5 . . ?
H23A C23 H23B 109.5 . . ?
H23A C23 H23C 109.5 . . ?
H23B C23 H23C 109.5 . . ?
N2 C24 H24 107.8 . . ?
N2 C24 C25 111.20(6) . . ?
N2 C24 C26 109.79(7) . . ?
C25 C24 H24 107.8 . . ?
C25 C24 C26 112.40(7) . . ?
C26 C24 H24 107.8 . . ?
C24 C25 H25A 109.5 . . ?
C24 C25 H25B 109.5 . . ?
C24 C25 H25C 109.5 . . ?
H25A C25 H25B 109.5 . . ?
H25A C25 H25C 109.5 . . ?
H25B C25 H25C 109.5 . . ?
C24 C26 H26A 109.5 . . ?
C24 C26 H26B 109.5 . . ?
C24 C26 H26C 109.5 . . ?
H26A C26 H26B 109.5 . . ?
H26A C26 H26C 109.5 . . ?
H26B C26 H26C 109.5 . . ?

loop_
_geom_bond_atom_site_label_1
_geom_bond_atom_site_label_2
_geom_bond_distance
_geom_bond_site_symmetry_2
_geom_bond_publ_flag
Zr1 N1 2.4181(6) . ?
Zr1 C1 2.2875(7) . ?
Zr1 C2 2.2219(7) . ?
Zr1 C9 2.5846(8) . ?
Zr1 C10 2.5708(8) . ?
Zr1 C11 2.5234(7) . ?
Zr1 C12 2.5290(7) . ?
Zr1 C13 2.5478(8) . ?
Zr1 C15 2.5594(7) . ?
Zr1 C16 2.5421(7) . ?
Zr1 C17 2.5381(7) . ?
Zr1 C18 2.5738(8) . ?
Si1 C1 1.8389(7) . ?
Si1 C3 1.8801(8) . ?
Si1 C4 1.8820(8) . ?
Si1 C5 1.8766(8) . ?
Si2 C2 1.8414(7) . ?
Si2 C6 1.8785(9) . ?
Si2 C7 1.8749(9) . ?
Si2 C8 1.8804(9) . ?
N1 C19 1.3227(9) . ?
N1 C21 1.3975(9) . ?
N2 C19 1.3504(9) . ?
N2 C22 1.3828(9) . ?
N2 C24 1.4718(9) . ?
C1 C2 1.3227(9) . ?
C3 H3A 0.9800 . ?
C3 H3B 0.9800 . ?
C3 H3C 0.9800 . ?
C4 H4A 0.9800 . ?
C4 H4B 0.9800 . ?
C4 H4C 0.9800 . ?
C4 H4D 0.9800 . ?
C4 H4E 0.9800 . ?
C4 H4F 0.9800 . ?
C5 H5A 0.9800 . ?
C5 H5B 0.9800 . ?
C5 H5C 0.9800 . ?
C6 H6A 0.9800 . ?
C6 H6B 0.9800 . ?
C6 H6C 0.9800 . ?
C7 H7A 0.9800 . ?
C7 H7B 0.9800 . ?
C7 H7C 0.9800 . ?
C8 H8A 0.9800 . ?
C8 H8B 0.9800 . ?
C8 H8C 0.9800 . ?
C9 H9 0.9500 . ?
C9 C10 1.4061(12) . ?
C9 C13 1.4151(12) . ?
C10 H10 0.9500 . ?
C10 C11 1.4175(12) . ?
C11 H11 0.9500 . ?
C11 C12 1.4081(11) . ?
C12 H12 0.9500 . ?
C12 C13 1.4136(11) . ?
C13 H13 0.9500 . ?
C14 H14 0.9500 . ?
C14 C15 1.4104(11) . ?
C14 C18 1.4095(12) . ?
C15 H15 0.9500 . ?
C15 C16 1.4152(11) . ?
C16 H16 0.9500 . ?
C16 C17 1.4109(11) . ?
C17 H17 0.9500 . ?
C17 C18 1.4183(11) . ?
C18 H18 0.9500 . ?
C19 H19 0.9500 . ?
C20 H20A 0.9800 . ?
C20 H20B 0.9800 . ?
C20 H20C 0.9800 . ?
C20 C21 1.4936(10) . ?
C21 C22 1.3693(10) . ?
C22 C23 1.4894(11) . ?
C23 H23A 0.9800 . ?
C23 H23B 0.9800 . ?
C23 H23C 0.9800 . ?
C24 H24 1.0000 . ?
C24 C25 1.5175(12) . ?
C24 C26 1.5211(12) . ?
C25 H25A 0.9800 . ?
C25 H25B 0.9800 . ?
C25 H25C 0.9800 . ?
C26 H26A 0.9800 . ?
C26 H26B 0.9800 . ?
C26 H26C 0.9800 . ?

loop_
_geom_torsion_atom_site_label_1
_geom_torsion_atom_site_label_2
_geom_torsion_atom_site_label_3
_geom_torsion_atom_site_label_4
_geom_torsion
_geom_torsion_site_symmetry_1
_geom_torsion_site_symmetry_2
_geom_torsion_site_symmetry_3
_geom_torsion_site_symmetry_4
_geom_torsion_publ_flag
Zr1 N1 C19 N2 173.73(5) . . . . ?
Zr1 N1 C21 C20 9.23(11) . . . . ?
Zr1 N1 C21 C22 -172.88(5) . . . . ?
Zr1 C1 C2 Si2 -178.31(10) . . . . ?
Zr1 C9 C10 C11 -64.93(5) . . . . ?
Zr1 C9 C13 C12 66.53(5) . . . . ?
Zr1 C10 C11 C12 -67.54(5) . . . . ?
Zr1 C11 C12 C13 -67.19(5) . . . . ?
Zr1 C12 C13 C9 -68.10(5) . . . . ?
Zr1 C14 C15 C16 -66.55(5) . . . . ?
Zr1 C14 C18 C17 65.58(5) . . . . ?
Zr1 C15 C16 C17 -66.70(5) . . . . ?
Zr1 C16 C17 C18 -68.19(5) . . . . ?
Zr1 C17 C18 C14 -67.05(5) . . . . ?
Si1 C1 C2 Zr1 179.44(7) . . . . ?
Si1 C1 C2 Si2 1.12(15) . . . . ?
N1 C21 C22 N2 -0.70(8) . . . . ?
N1 C21 C22 C23 -178.35(8) . . . . ?
C3 Si1 C1 Zr1 61.47(11) . . . . ?
C3 Si1 C1 C2 -117.12(8) . . . . ?
C4 Si1 C1 Zr1 -59.24(11) . . . . ?
C4 Si1 C1 C2 122.17(8) . . . . ?
C5 Si1 C1 Zr1 -178.91(10) . . . . ?
C5 Si1 C1 C2 2.50(9) . . . . ?
C6 Si2 C2 Zr1 -113.56(6) . . . . ?
C6 Si2 C2 C1 63.98(11) . . . . ?
C7 Si2 C2 Zr1 123.37(6) . . . . ?
C7 Si2 C2 C1 -59.09(12) . . . . ?
C8 Si2 C2 Zr1 5.81(7) . . . . ?
C8 Si2 C2 C1 -176.66(10) . . . . ?
C9 C10 C11 Zr1 66.73(5) . . . . ?
C9 C10 C11 C12 -0.81(9) . . . . ?
C10 C9 C13 Zr1 -65.47(6) . . . . ?
C10 C9 C13 C12 1.06(9) . . . . ?
C10 C11 C12 Zr1 68.65(5) . . . . ?
C10 C11 C12 C13 1.47(9) . . . . ?
C11 C12 C13 Zr1 66.54(5) . . . . ?
C11 C12 C13 C9 -1.56(9) . . . . ?
C13 C9 C10 Zr1 64.78(5) . . . . ?
C13 C9 C10 C11 -0.15(9) . . . . ?
C14 C15 C16 Zr1 67.89(5) . . . . ?
C14 C15 C16 C17 1.20(8) . . . . ?
C15 C14 C18 Zr1 -65.13(5) . . . . ?
C15 C14 C18 C17 0.45(9) . . . . ?
C15 C16 C17 Zr1 67.27(5) . . . . ?
C15 C16 C17 C18 -0.92(9) . . . . ?
C16 C17 C18 Zr1 67.35(5) . . . . ?
C16 C17 C18 C14 0.29(9) . . . . ?
C18 C14 C15 Zr1 65.53(5) . . . . ?
C18 C14 C15 C16 -1.02(9) . . . . ?
C19 N1 C21 C20 -177.30(7) . . . . ?
C19 N1 C21 C22 0.59(8) . . . . ?
C19 N2 C22 C21 0.54(8) . . . . ?
C19 N2 C22 C23 178.42(8) . . . . ?
C19 N2 C24 C25 -41.77(10) . . . . ?
C19 N2 C24 C26 83.26(9) . . . . ?
C20 C21 C22 N2 177.13(7) . . . . ?
C20 C21 C22 C23 -0.52(14) . . . . ?
C21 N1 C19 N2 -0.24(8) . . . . ?
C22 N2 C19 N1 -0.18(8) . . . . ?
C22 N2 C24 C25 142.45(8) . . . . ?
C22 N2 C24 C26 -92.53(9) . . . . ?
C24 N2 C19 N1 -176.60(7) . . . . ?
C24 N2 C22 C21 177.02(7) . . . . ?
C24 N2 C22 C23 -5.10(12) . . . . ?
